data_8103588
loop_
_publ_author_name
'Sahl, K.'

_publ_section_title
;
 Kristallstruktur von alpha-(Pb O)2 Pb (S O4)
;
_journal_name_full 'Zeitschrift fuer Kristallographie (149,1979-)'
_journal_page_first 209
_journal_page_last 217
_journal_volume 156
_journal_year 1981
_chemical_formula_sum 'O6 Pb3 S'
_chemical_name_systematic 'Pb3 O2 (S O4)'
_space_group_IT_number 11
_symmetry_space_group_name_Hall '-P 2yb'
_symmetry_space_group_name_H-M 'P 1 21/m 1'
_cell_angle_alpha 90
_cell_angle_beta 102.4
_cell_angle_gamma 90
_cell_formula_units_Z 2
_cell_length_a 7.168
_cell_length_b 5.771
_cell_length_c 8.036
_cell_volume 324.667
_citation_journal_id_ASTM ZEKRDZ
_cod_data_source_file Sahl_ZEKRDZ_1981_426.cif
_cod_data_source_block O6Pb3S1
_cod_original_cell_volume 324.6668
_cod_original_formula_sum 'O6 Pb3 S1'
_cod_database_code 8103588

loop_
_symmetry_equiv_pos_as_xyz
x,y,z
-x,y+1/2,-z
-x,-y,-z
x,-y-1/2,z

loop_
_atom_site_label
_atom_site_type_symbol
_atom_site_fract_x
_atom_site_fract_y
_atom_site_fract_z
_atom_site_occupancy
_atom_site_U_iso_or_equiv
Pb1 Pb+2 0.0804 0.25 0.3733 1 0.0
O2 O-2 0.836 0.25 0.031 1 0.0
Pb2 Pb+2 0.6056 0.25 0.414 1 0.0
O1 O-2 0.584 0.457 0.834 1 0.0
O4 O-2 0.823 0.998 0.38 1 0.0
S1 S+6 0.7084 0.25 0.8617 1 0.0
O3 O-2 0.818 0.25 0.718 1 0.0
Pb3 Pb+2 0.2262 0.25 0.8458 1 0.0
